data_4069892
loop_
_publ_author_name
'Doherty, Simon'
'Smyth, Catherine H.'
'Harrington, Ross W.'
'Clegg, William'

_publ_section_title
;
 Synthesis of Biaryl Diphosphines via a Stepwise Regioselective Double
 Diels&#x2212;Alder Cycloaddition&#x2212;Elimination Sequence: Efficient
 Ligands for the Palladium-Catalyzed Amination of Aromatic Bromides
;
_journal_issue 17
_journal_name_full Organometallics
_journal_page_first 5273
_journal_paper_doi 10.1021/om9004862
_journal_volume 28
_journal_year 2009
_chemical_formula_moiety 'C38 H32 P2 O4, C H2 Cl2'
_chemical_formula_sum 'C42 H34 Cl2 O4 P2'
_chemical_formula_weight 735.53
_chemical_name_systematic
;
 ?
;
_space_group_IT_number 15
_symmetry_cell_setting monoclinic
_symmetry_space_group_name_Hall '-C 2yc'
_symmetry_space_group_name_H-M 'C 1 2/c 1'
_atom_sites_solution_hydrogens geom
_atom_sites_solution_primary direct
_atom_sites_solution_secondary difmap
_audit_creation_method SHELXL-97
_cell_angle_alpha 90.00
_cell_angle_beta 97.566(3)
_cell_angle_gamma 90.00
_cell_formula_units_Z 8
_cell_length_a 24.6012(8)
_cell_length_b 13.4646(4)
_cell_length_c 20.9644(6)
_cell_measurement_reflns_used 4439
_cell_measurement_temperature 150(2)
_cell_measurement_theta_max 27.16
_cell_measurement_theta_min 2.93
_cell_volume 6883.9(4)
_computing_cell_refinement CrysAlisPro
_computing_data_collection CrysAlisPro
_computing_data_reduction CrysAlisPro
_computing_molecular_graphics 'Bruker SHELXTL'
_computing_publication_material 'Bruker SHELXTL and local programs'
_computing_structure_refinement 'Bruker SHELXTL'
_computing_structure_solution 'Bruker SHELXTL'
_diffrn_ambient_temperature 150(2)
_diffrn_detector_area_resol_mean 10.3968
_diffrn_measured_fraction_theta_full 0.959
_diffrn_measured_fraction_theta_max 0.959
_diffrn_measurement_device_type 'Oxford Diffraction Gemini A Ultra diffractometer'
_diffrn_measurement_method 'thin-slice \w scans'
_diffrn_radiation_monochromator none
_diffrn_radiation_source 'sealed tube with Enhance optics'
_diffrn_radiation_type MoK\a
_diffrn_radiation_wavelength 0.71073
_diffrn_reflns_av_R_equivalents 0.0643
_diffrn_reflns_av_sigmaI/netI 0.1252
_diffrn_reflns_limit_h_max 27
_diffrn_reflns_limit_h_min -29
_diffrn_reflns_limit_k_max 16
_diffrn_reflns_limit_k_min -15
_diffrn_reflns_limit_l_max 24
_diffrn_reflns_limit_l_min -22
_diffrn_reflns_number 20571
_diffrn_reflns_theta_full 25.00
_diffrn_reflns_theta_max 25.00
_diffrn_reflns_theta_min 2.98
_diffrn_standards_number 0
_exptl_absorpt_coefficient_mu 0.327
_exptl_absorpt_correction_T_max 0.970
_exptl_absorpt_correction_T_min 0.936
_exptl_absorpt_correction_type multi-scan
_exptl_absorpt_process_details CrysAlisPro
_exptl_crystal_colour colourless
_exptl_crystal_density_diffrn 1.419
_exptl_crystal_density_method 'not measured'
_exptl_crystal_description block
_exptl_crystal_F_000 3056
_exptl_crystal_size_max 0.20
_exptl_crystal_size_mid 0.20
_exptl_crystal_size_min 0.10
_refine_diff_density_max 0.368
_refine_diff_density_min -0.266
_refine_diff_density_rms 0.063
_refine_ls_extinction_method none
_refine_ls_goodness_of_fit_ref 0.834
_refine_ls_hydrogen_treatment constr
_refine_ls_matrix_type full
_refine_ls_number_parameters 400
_refine_ls_number_reflns 5823
_refine_ls_number_restraints 299
_refine_ls_restrained_S_all 0.815
_refine_ls_R_factor_all 0.0981
_refine_ls_R_factor_gt 0.0494
_refine_ls_shift/su_max 0.000
_refine_ls_shift/su_mean 0.000
_refine_ls_structure_factor_coef Fsqd
_refine_ls_weighting_details 'calc w=1/[\s^2^(Fo^2^)+(0.0587P)^2^+0.0000P] where P=(Fo^2^+2Fc^2^)/3'
_refine_ls_weighting_scheme calc
_refine_ls_wR_factor_gt 0.1074
_refine_ls_wR_factor_ref 0.1162
_reflns_number_gt 3154
_reflns_number_total 5823
_reflns_threshold_expression I>2\s(I)
_cod_data_source_file om9004862_si_002.cif
_cod_data_source_block sd258_compound4
_cod_original_sg_symbol_H-M 'C 2/c'
_cod_database_code 4069892

loop_
_symmetry_equiv_pos_as_xyz
'x, y, z'
'-x, y, -z+1/2'
'x+1/2, y+1/2, z'
'-x+1/2, y+1/2, -z+1/2'
'-x, -y, -z'
'x, -y, z-1/2'
'-x+1/2, -y+1/2, -z'
'x+1/2, -y+1/2, z-1/2'

loop_
_atom_site_label
_atom_site_type_symbol
_atom_site_fract_x
_atom_site_fract_y
_atom_site_fract_z
_atom_site_U_iso_or_equiv
_atom_site_adp_type
_atom_site_occupancy
_atom_site_symmetry_multiplicity
_atom_site_calc_flag
_atom_site_refinement_flags
P1 P 0.13873(3) 0.97270(6) 0.16122(4) 0.0242(2) Uani 1 1 d .
P2 P 0.18187(3) 0.75921(6) 0.30699(3) 0.0222(2) Uani 1 1 d .
O1 O 0.14813(9) 0.73419(19) 0.06060(9) 0.0433(7) Uani 1 1 d .
O2 O 0.09244(9) 0.60514(15) 0.17912(11) 0.0377(6) Uani 1 1 d .
O3 O 0.19552(8) 0.95326(15) 0.19122(9) 0.0286(5) Uani 1 1 d .
O4 O 0.13546(8) 0.82902(14) 0.30803(9) 0.0251(5) Uani 1 1 d .
C1 C 0.16749(19) 0.7313(5) 0.00040(16) 0.097(2) Uani 1 1 d .
H1A H 0.1387 0.7549 -0.0330 0.145 Uiso 1 1 calc R
H1B H 0.1774 0.6629 -0.0092 0.145 Uiso 1 1 calc R
H1C H 0.1998 0.7740 0.0014 0.145 Uiso 1 1 calc R
C2 C 0.18618(13) 0.7222(2) 0.11420(14) 0.0297(8) Uani 1 1 d U
C3 C 0.23884(14) 0.6886(3) 0.11239(15) 0.0378(9) Uani 1 1 d U
H3A H 0.2507 0.6720 0.0724 0.045 Uiso 1 1 calc R
C4 C 0.27390(14) 0.6791(3) 0.16814(16) 0.0385(9) Uani 1 1 d U
H4A H 0.3102 0.6559 0.1669 0.046 Uiso 1 1 calc R
C5 C 0.25681(13) 0.7030(2) 0.22626(15) 0.0335(8) Uani 1 1 d U
H5A H 0.2817 0.6977 0.2648 0.040 Uiso 1 1 calc R
C6 C 0.20359(12) 0.7348(2) 0.22894(13) 0.0228(7) Uani 1 1 d U
C7 C 0.16734(12) 0.7449(2) 0.17234(12) 0.0213(7) Uani 1 1 d U
C8 C 0.10869(12) 0.7743(2) 0.17104(12) 0.0193(7) Uani 1 1 d U
C9 C 0.09043(12) 0.8719(2) 0.16540(12) 0.0182(7) Uani 1 1 d U
C10 C 0.03466(12) 0.8923(2) 0.16441(12) 0.0215(7) Uani 1 1 d U
H10A H 0.0221 0.9590 0.1604 0.026 Uiso 1 1 calc R
C11 C -0.00240(12) 0.8163(2) 0.16926(12) 0.0234(7) Uani 1 1 d U
H11A H -0.0402 0.8309 0.1693 0.028 Uiso 1 1 calc R
C12 C 0.01564(13) 0.7193(2) 0.17407(13) 0.0254(7) Uani 1 1 d U
H12A H -0.0097 0.6669 0.1770 0.031 Uiso 1 1 calc R
C13 C 0.07058(13) 0.6986(2) 0.17464(13) 0.0234(7) Uani 1 1 d U
C14 C 0.05843(19) 0.5263(3) 0.1939(3) 0.0812(16) Uani 1 1 d .
H14A H 0.0809 0.4672 0.2054 0.122 Uiso 1 1 calc R
H14B H 0.0316 0.5115 0.1563 0.122 Uiso 1 1 calc R
H14C H 0.0392 0.5453 0.2301 0.122 Uiso 1 1 calc R
C15 C 0.13656(14) 1.0011(2) 0.07683(14) 0.0321(8) Uani 1 1 d U
C16 C 0.18535(15) 1.0049(2) 0.05136(15) 0.0365(8) Uani 1 1 d U
H16A H 0.2187 0.9920 0.0784 0.044 Uiso 1 1 calc R
C17 C 0.18669(18) 1.0272(3) -0.01314(16) 0.0489(10) Uani 1 1 d U
H17A H 0.2208 1.0294 -0.0297 0.059 Uiso 1 1 calc R
C18 C 0.1392(2) 1.0461(3) -0.05288(17) 0.0592(12) Uani 1 1 d U
H18A H 0.1400 1.0624 -0.0968 0.071 Uiso 1 1 calc R
C19 C 0.0909(2) 1.0411(4) -0.02863(19) 0.0847(17) Uani 1 1 d U
H19A H 0.0577 1.0530 -0.0561 0.102 Uiso 1 1 calc R
C20 C 0.08916(17) 1.0188(4) 0.03627(17) 0.0677(14) Uani 1 1 d U
H20A H 0.0548 1.0160 0.0523 0.081 Uiso 1 1 calc R
C21 C 0.10858(13) 1.0754(2) 0.19819(16) 0.0333(8) Uani 1 1 d U
C22 C 0.10542(16) 1.1697(3) 0.1721(2) 0.0566(11) Uani 1 1 d U
H22A H 0.1159 1.1812 0.1307 0.068 Uiso 1 1 calc R
C23 C 0.0869(2) 1.2475(3) 0.2068(3) 0.0845(15) Uani 1 1 d U
H23A H 0.0851 1.3125 0.1890 0.101 Uiso 1 1 calc R
C24 C 0.0710(2) 1.2322(4) 0.2668(3) 0.0845(16) Uani 1 1 d U
H24A H 0.0579 1.2861 0.2897 0.101 Uiso 1 1 calc R
C25 C 0.07416(17) 1.1399(4) 0.2927(2) 0.0664(12) Uani 1 1 d U
H25A H 0.0632 1.1291 0.3339 0.080 Uiso 1 1 calc R
C26 C 0.09332(15) 1.0612(3) 0.25954(17) 0.0449(9) Uani 1 1 d U
H26A H 0.0961 0.9971 0.2786 0.054 Uiso 1 1 calc R
C27 C 0.24312(12) 0.8037(2) 0.35576(13) 0.0254(7) Uani 1 1 d U
C28 C 0.26707(13) 0.7566(2) 0.41113(13) 0.0318(8) Uani 1 1 d U
H28A H 0.2524 0.6957 0.4241 0.038 Uiso 1 1 calc R
C29 C 0.31213(15) 0.7980(3) 0.44749(15) 0.0410(9) Uani 1 1 d U
H29A H 0.3285 0.7654 0.4854 0.049 Uiso 1 1 calc R
C30 C 0.33360(15) 0.8861(3) 0.42912(16) 0.0438(9) Uani 1 1 d U
H30A H 0.3648 0.9140 0.4543 0.053 Uiso 1 1 calc R
C31 C 0.30995(15) 0.9343(3) 0.37426(16) 0.0403(9) Uani 1 1 d U
H31A H 0.3246 0.9956 0.3620 0.048 Uiso 1 1 calc R
C32 C 0.26505(13) 0.8933(2) 0.33741(15) 0.0330(8) Uani 1 1 d U
H32A H 0.2490 0.9262 0.2994 0.040 Uiso 1 1 calc R
C33 C 0.16504(13) 0.6382(2) 0.33612(13) 0.0249(7) Uani 1 1 d U
C34 C 0.12343(14) 0.6337(3) 0.37445(14) 0.0327(8) Uani 1 1 d U
H34A H 0.1071 0.6931 0.3872 0.039 Uiso 1 1 calc R
C35 C 0.10558(15) 0.5430(3) 0.39414(17) 0.0460(10) Uani 1 1 d U
H35A H 0.0769 0.5400 0.4203 0.055 Uiso 1 1 calc R
C36 C 0.12951(17) 0.4559(3) 0.37569(18) 0.0520(10) Uani 1 1 d U
H36A H 0.1168 0.3934 0.3886 0.062 Uiso 1 1 calc R
C37 C 0.17122(17) 0.4605(3) 0.33895(18) 0.0500(10) Uani 1 1 d U
H37A H 0.1880 0.4011 0.3268 0.060 Uiso 1 1 calc R
C38 C 0.18896(14) 0.5507(2) 0.31961(16) 0.0375(9) Uani 1 1 d U
H38A H 0.2183 0.5531 0.2943 0.045 Uiso 1 1 calc R

loop_
_atom_site_aniso_label
_atom_site_aniso_U_11
_atom_site_aniso_U_22
_atom_site_aniso_U_33
_atom_site_aniso_U_23
_atom_site_aniso_U_13
_atom_site_aniso_U_12
P1 0.0191(5) 0.0254(5) 0.0268(4) 0.0056(4) -0.0021(3) -0.0032(4)
P2 0.0169(4) 0.0292(5) 0.0201(4) 0.0014(4) 0.0010(3) 0.0048(4)
O1 0.0346(15) 0.0765(18) 0.0196(11) -0.0046(11) 0.0060(10) 0.0057(13)
O2 0.0293(14) 0.0210(13) 0.0640(16) 0.0039(11) 0.0109(12) 0.0002(11)
O3 0.0195(13) 0.0330(13) 0.0323(11) 0.0065(10) -0.0011(9) -0.0045(10)
O4 0.0210(12) 0.0301(12) 0.0241(10) 0.0009(9) 0.0029(9) 0.0069(10)
C1 0.065(3) 0.204(6) 0.022(2) -0.018(3) 0.007(2) 0.028(4)
C2 0.0284(19) 0.035(2) 0.0252(16) -0.0017(15) 0.0031(14) 0.0018(16)
C3 0.034(2) 0.052(2) 0.0307(18) -0.0070(17) 0.0152(16) 0.0065(18)
C4 0.025(2) 0.048(2) 0.044(2) -0.0035(17) 0.0134(16) 0.0103(17)
C5 0.0210(19) 0.046(2) 0.0325(17) 0.0015(16) -0.0008(14) 0.0068(17)
C6 0.0187(17) 0.0254(17) 0.0246(15) 0.0005(14) 0.0043(13) 0.0037(14)
C7 0.0203(16) 0.0203(17) 0.0236(15) -0.0006(14) 0.0043(13) 0.0003(14)
C8 0.0169(16) 0.0278(18) 0.0125(13) 0.0000(13) -0.0005(12) 0.0001(14)
C9 0.0163(17) 0.0255(17) 0.0115(13) 0.0018(13) -0.0030(12) 0.0006(14)
C10 0.0238(19) 0.0208(17) 0.0185(15) -0.0003(13) -0.0021(13) 0.0012(15)
C11 0.0148(17) 0.0345(19) 0.0213(15) -0.0014(14) 0.0039(13) -0.0012(15)
C12 0.0225(19) 0.0246(18) 0.0300(17) 0.0010(14) 0.0064(14) -0.0050(15)
C13 0.0248(19) 0.0208(17) 0.0246(16) -0.0020(13) 0.0040(14) 0.0011(15)
C14 0.058(3) 0.023(2) 0.169(5) 0.013(3) 0.041(3) 0.000(2)
C15 0.032(2) 0.0301(19) 0.0318(17) 0.0104(15) -0.0055(15) -0.0096(16)
C16 0.041(2) 0.037(2) 0.0309(18) 0.0011(15) 0.0042(16) -0.0054(17)
C17 0.065(3) 0.047(2) 0.037(2) -0.0021(18) 0.0169(19) -0.013(2)
C18 0.082(3) 0.067(3) 0.0264(19) 0.0152(19) -0.004(2) -0.034(3)
C19 0.062(3) 0.133(5) 0.051(2) 0.058(3) -0.024(2) -0.032(3)
C20 0.038(2) 0.114(4) 0.048(2) 0.046(2) -0.0064(18) -0.020(3)
C21 0.0189(19) 0.0281(19) 0.050(2) -0.0004(17) -0.0051(16) -0.0054(15)
C22 0.040(3) 0.031(2) 0.096(3) 0.010(2) 0.001(2) -0.0049(19)
C23 0.057(3) 0.024(2) 0.166(5) -0.008(3) -0.010(3) 0.002(2)
C24 0.043(3) 0.051(3) 0.154(5) -0.049(3) -0.008(3) 0.006(2)
C25 0.041(3) 0.073(3) 0.082(3) -0.045(3) -0.003(2) 0.002(2)
C26 0.040(2) 0.040(2) 0.052(2) -0.0159(18) -0.0033(18) -0.0006(19)
C27 0.0191(18) 0.0316(19) 0.0250(16) -0.0012(14) 0.0017(13) 0.0051(15)
C28 0.030(2) 0.038(2) 0.0260(16) 0.0031(15) -0.0018(15) -0.0037(17)
C29 0.037(2) 0.056(2) 0.0265(17) -0.0003(17) -0.0087(16) -0.0014(19)
C30 0.032(2) 0.058(3) 0.039(2) -0.0099(19) -0.0074(16) -0.0081(19)
C31 0.034(2) 0.042(2) 0.045(2) -0.0028(17) 0.0060(17) -0.0074(18)
C32 0.026(2) 0.040(2) 0.0319(18) 0.0043(16) 0.0003(15) -0.0034(17)
C33 0.0176(18) 0.0317(19) 0.0237(16) 0.0027(14) -0.0043(13) 0.0004(15)
C34 0.028(2) 0.040(2) 0.0298(17) 0.0088(16) 0.0011(15) 0.0005(16)
C35 0.035(2) 0.054(2) 0.049(2) 0.0216(19) 0.0031(17) -0.007(2)
C36 0.047(3) 0.037(2) 0.066(3) 0.022(2) -0.018(2) -0.013(2)
C37 0.047(3) 0.032(2) 0.068(3) 0.0039(19) -0.003(2) 0.0059(19)
C38 0.031(2) 0.035(2) 0.046(2) 0.0040(17) 0.0019(16) 0.0052(17)

loop_
_atom_type_symbol
_atom_type_description
_atom_type_scat_dispersion_real
_atom_type_scat_dispersion_imag
_atom_type_scat_source
C C 0.0033 0.0016 'International Tables Vol C Tables 4.2.6.8 and 6.1.1.4'
H H 0.0000 0.0000 'International Tables Vol C Tables 4.2.6.8 and 6.1.1.4'
O O 0.0106 0.0060 'International Tables Vol C Tables 4.2.6.8 and 6.1.1.4'
P P 0.1023 0.0942 'International Tables Vol C Tables 4.2.6.8 and 6.1.1.4'
Cl Cl 0.1484 0.1585 'International Tables Vol C Tables 4.2.6.8 and 6.1.1.4'

loop_
_geom_angle_atom_site_label_1
_geom_angle_atom_site_label_2
_geom_angle_atom_site_label_3
_geom_angle
O3 P1 C9 115.83(13)
O3 P1 C15 111.05(14)
O3 P1 C21 111.98(14)
C9 P1 C15 105.73(13)
C9 P1 C21 104.19(14)
C15 P1 C21 107.45(16)
O4 P2 C6 116.52(12)
O4 P2 C27 111.60(13)
O4 P2 C33 110.84(13)
C6 P2 C27 104.31(14)
C6 P2 C33 104.42(13)
C27 P2 C33 108.58(14)
C1 O1 C2 117.1(3)
C13 O2 C14 118.0(3)
O1 C1 H1A 109.5
O1 C1 H1B 109.5
O1 C1 H1C 109.5
H1A C1 H1B 109.5
H1A C1 H1C 109.5
H1B C1 H1C 109.5
O1 C2 C3 123.9(3)
O1 C2 C7 114.9(3)
C3 C2 C7 121.2(3)
C2 C3 H3A 120.1
C2 C3 C4 119.9(3)
H3A C3 C4 120.1
C3 C4 H4A 119.9
C3 C4 C5 120.2(3)
H4A C4 C5 119.9
C4 C5 H5A 119.7
C4 C5 C6 120.5(3)
H5A C5 C6 119.7
P2 C6 C5 118.9(2)
P2 C6 C7 121.2(2)
C5 C6 C7 119.9(3)
C2 C7 C6 118.3(3)
C2 C7 C8 118.3(3)
C6 C7 C8 123.4(2)
C7 C8 C9 123.6(3)
C7 C8 C13 117.5(3)
C9 C8 C13 118.9(3)
P1 C9 C8 120.4(2)
P1 C9 C10 120.1(2)
C8 C9 C10 119.5(3)
C9 C10 H10A 119.7
C9 C10 C11 120.6(3)
H10A C10 C11 119.7
C10 C11 H11A 120.1
C10 C11 C12 119.8(3)
H11A C11 C12 120.1
C11 C12 H12A 120.1
C11 C12 C13 119.9(3)
H12A C12 C13 120.1
O2 C13 C8 114.5(3)
O2 C13 C12 124.3(3)
C8 C13 C12 121.2(3)
O2 C14 H14A 109.5
O2 C14 H14B 109.5
O2 C14 H14C 109.5
H14A C14 H14B 109.5
H14A C14 H14C 109.5
H14B C14 H14C 109.5
P1 C15 C16 118.2(3)
P1 C15 C20 123.9(3)
C16 C15 C20 117.8(3)
C15 C16 H16A 119.4
C15 C16 C17 121.2(3)
H16A C16 C17 119.4
C16 C17 H17A 119.8
C16 C17 C18 120.3(4)
H17A C17 C18 119.8
C17 C18 H18A 120.5
C17 C18 C19 118.9(3)
H18A C18 C19 120.5
C18 C19 H19A 119.4
C18 C19 C20 121.2(4)
H19A C19 C20 119.4
C15 C20 C19 120.5(4)
C15 C20 H20A 119.8
C19 C20 H20A 119.8
P1 C21 C22 122.9(3)
P1 C21 C26 117.9(3)
C22 C21 C26 118.8(3)
C21 C22 H22A 120.2
C21 C22 C23 119.5(4)
H22A C22 C23 120.2
C22 C23 H23A 119.4
C22 C23 C24 121.1(5)
H23A C23 C24 119.4
C23 C24 H24A 120.2
C23 C24 C25 119.6(5)
H24A C24 C25 120.2
C24 C25 H25A 119.8
C24 C25 C26 120.5(5)
H25A C25 C26 119.8
C21 C26 C25 120.5(4)
C21 C26 H26A 119.8
C25 C26 H26A 119.8
P2 C27 C28 123.6(2)
P2 C27 C32 117.0(2)
C28 C27 C32 119.3(3)
C27 C28 H28A 120.0
C27 C28 C29 120.1(3)
H28A C28 C29 120.0
C28 C29 H29A 119.8
C28 C29 C30 120.3(3)
H29A C29 C30 119.8
C29 C30 H30A 119.9
C29 C30 C31 120.2(3)
H30A C30 C31 119.9
C30 C31 H31A 120.0
C30 C31 C32 119.9(3)
H31A C31 C32 120.0
C27 C32 C31 120.1(3)
C27 C32 H32A 119.9
C31 C32 H32A 119.9
P2 C33 C34 117.1(2)
P2 C33 C38 124.1(2)
C34 C33 C38 118.7(3)
C33 C34 H34A 119.9
C33 C34 C35 120.1(3)
H34A C34 C35 119.9
C34 C35 H35A 120.0
C34 C35 C36 120.0(3)
H35A C35 C36 120.0
C35 C36 H36A 120.1
C35 C36 C37 119.8(3)
H36A C36 C37 120.1
C36 C37 H37A 120.0
C36 C37 C38 120.0(4)
H37A C37 C38 120.0
C33 C38 C37 121.3(3)
C33 C38 H38A 119.4
C37 C38 H38A 119.4

loop_
_geom_bond_atom_site_label_1
_geom_bond_atom_site_label_2
_geom_bond_distance
P1 O3 1.478(2)
P1 C9 1.814(3)
P1 C15 1.804(3)
P1 C21 1.793(3)
P2 O4 1.481(2)
P2 C6 1.817(3)
P2 C27 1.808(3)
P2 C33 1.807(3)
O1 C1 1.407(4)
O1 C2 1.374(4)
O2 C13 1.367(4)
O2 C14 1.411(4)
C1 H1A 0.980
C1 H1B 0.980
C1 H1C 0.980
C2 C3 1.378(5)
C2 C7 1.394(4)
C3 H3A 0.950
C3 C4 1.364(5)
C4 H4A 0.950
C4 C5 1.378(4)
C5 H5A 0.950
C5 C6 1.386(4)
C6 C7 1.394(4)
C7 C8 1.493(4)
C8 C9 1.389(4)
C8 C13 1.393(4)
C9 C10 1.397(4)
C10 H10A 0.950
C10 C11 1.383(4)
C11 H11A 0.950
C11 C12 1.379(4)
C12 H12A 0.950
C12 C13 1.378(4)
C14 H14A 0.980
C14 H14B 0.980
C14 H14C 0.980
C15 C16 1.377(4)
C15 C20 1.371(5)
C16 H16A 0.950
C16 C17 1.390(4)
C17 H17A 0.950
C17 C18 1.367(6)
C18 H18A 0.950
C18 C19 1.352(6)
C19 H19A 0.950
C19 C20 1.400(5)
C20 H20A 0.950
C21 C22 1.380(5)
C21 C26 1.400(5)
C22 H22A 0.950
C22 C23 1.386(6)
C23 H23A 0.950
C23 C24 1.380(7)
C24 H24A 0.950
C24 C25 1.354(7)
C25 H25A 0.950
C25 C26 1.383(5)
C26 H26A 0.950
C27 C28 1.385(4)
C27 C32 1.397(4)
C28 H28A 0.950
C28 C29 1.378(4)
C29 H29A 0.950
C29 C30 1.375(5)
C30 H30A 0.950
C30 C31 1.380(5)
C31 H31A 0.950
C31 C32 1.377(5)
C32 H32A 0.950
C33 C34 1.384(4)
C33 C38 1.382(4)
C34 H34A 0.950
C34 C35 1.379(5)
C35 H35A 0.950
C35 C36 1.389(5)
C36 H36A 0.950
C36 C37 1.363(5)
C37 H37A 0.950
C37 C38 1.370(5)
C38 H38A 0.950

loop_
_geom_torsion_atom_site_label_1
_geom_torsion_atom_site_label_2
_geom_torsion_atom_site_label_3
_geom_torsion_atom_site_label_4
_geom_torsion
C1 O1 C2 C3 -13.4(5)
C1 O1 C2 C7 167.9(4)
O1 C2 C3 C4 179.9(3)
C7 C2 C3 C4 -1.5(5)
C2 C3 C4 C5 0.0(5)
C3 C4 C5 C6 1.4(5)
C4 C5 C6 P2 176.8(3)
C4 C5 C6 C7 -1.5(5)
O4 P2 C6 C5 155.9(2)
O4 P2 C6 C7 -25.9(3)
C27 P2 C6 C5 32.4(3)
C27 P2 C6 C7 -149.4(3)
C33 P2 C6 C5 -81.5(3)
C33 P2 C6 C7 96.7(3)
P2 C6 C7 C2 -178.1(2)
P2 C6 C7 C8 -1.1(4)
C5 C6 C7 C2 0.1(5)
C5 C6 C7 C8 177.1(3)
O1 C2 C7 C6 -179.9(3)
O1 C2 C7 C8 2.9(4)
C3 C2 C7 C6 1.4(5)
C3 C2 C7 C8 -175.8(3)
C2 C7 C8 C9 -90.9(4)
C2 C7 C8 C13 87.9(3)
C6 C7 C8 C9 92.0(4)
C6 C7 C8 C13 -89.1(4)
C7 C8 C9 P1 -1.6(4)
C7 C8 C9 C10 179.8(2)
C13 C8 C9 P1 179.5(2)
C13 C8 C9 C10 0.9(4)
O3 P1 C9 C8 -25.5(3)
O3 P1 C9 C10 153.1(2)
C15 P1 C9 C8 97.9(2)
C15 P1 C9 C10 -83.5(2)
C21 P1 C9 C8 -149.0(2)
C21 P1 C9 C10 29.6(2)
P1 C9 C10 C11 -178.3(2)
C8 C9 C10 C11 0.3(4)
C9 C10 C11 C12 -1.0(4)
C10 C11 C12 C13 0.6(4)
C14 O2 C13 C8 169.5(3)
C14 O2 C13 C12 -10.0(5)
C11 C12 C13 O2 -179.9(3)
C11 C12 C13 C8 0.6(4)
C7 C8 C13 O2 0.1(3)
C7 C8 C13 C12 179.7(2)
C9 C8 C13 O2 179.1(2)
C9 C8 C13 C12 -1.4(4)
O3 P1 C15 C16 -2.1(3)
O3 P1 C15 C20 177.6(3)
C9 P1 C15 C16 -128.5(3)
C9 P1 C15 C20 51.2(4)
C21 P1 C15 C16 120.7(3)
C21 P1 C15 C20 -59.6(4)
P1 C15 C16 C17 -179.4(3)
C20 C15 C16 C17 0.8(5)
C15 C16 C17 C18 0.0(6)
C16 C17 C18 C19 -1.0(6)
C17 C18 C19 C20 1.1(7)
P1 C15 C20 C19 179.5(4)
C16 C15 C20 C19 -0.8(6)
C18 C19 C20 C15 -0.2(8)
O3 P1 C21 C22 99.5(3)
O3 P1 C21 C26 -73.1(3)
C9 P1 C21 C22 -134.6(3)
C9 P1 C21 C26 52.8(3)
C15 P1 C21 C22 -22.7(3)
C15 P1 C21 C26 164.7(3)
P1 C21 C22 C23 -173.2(3)
C26 C21 C22 C23 -0.6(6)
C21 C22 C23 C24 -0.7(7)
C22 C23 C24 C25 0.9(8)
C23 C24 C25 C26 0.1(7)
C24 C25 C26 C21 -1.4(6)
P1 C21 C26 C25 174.5(3)
C22 C21 C26 C25 1.6(5)
O4 P2 C27 C28 114.3(3)
O4 P2 C27 C32 -62.3(3)
C6 P2 C27 C28 -119.1(3)
C6 P2 C27 C32 64.3(3)
C33 P2 C27 C28 -8.2(3)
C33 P2 C27 C32 175.2(2)
P2 C27 C28 C29 -176.7(3)
C32 C27 C28 C29 -0.1(4)
C27 C28 C29 C30 0.0(5)
C28 C29 C30 C31 0.4(5)
C29 C30 C31 C32 -0.7(5)
C30 C31 C32 C27 0.6(5)
P2 C27 C32 C31 176.6(3)
C28 C27 C32 C31 -0.2(4)
O4 P2 C33 C34 -21.6(3)
O4 P2 C33 C38 154.8(3)
C6 P2 C33 C34 -147.8(2)
C6 P2 C33 C38 28.5(3)
C27 P2 C33 C34 101.4(2)
C27 P2 C33 C38 -82.3(3)
P2 C33 C34 C35 174.9(3)
C38 C33 C34 C35 -1.6(5)
C33 C34 C35 C36 0.2(5)
C34 C35 C36 C37 1.0(5)
C35 C36 C37 C38 -0.9(6)
C36 C37 C38 C33 -0.6(5)
P2 C33 C38 C37 -174.5(3)
C34 C33 C38 C37 1.8(5)

loop_
_cod_related_entry_id
_cod_related_entry_database
_cod_related_entry_code
1 ChemSpider 8136189
